data_4313803
loop_
_publ_author_name
'Kwasi Mitchell'
'Fu Qiang Huang'
'Adam D. McFarland'
'Christy L. Haynes'
'Rebecca C. Somers'
'Richard P. Van Duyne'
'James A. Ibers'

_publ_section_title
;
 The CsLnMSe3 Semiconductors (Ln = Rare-Earth Element, Y; M = Zn, Cd, Hg)
;
_journal_name_full 'Inorganic Chemistry'
_journal_page_first 4109
_journal_page_last 4116
_journal_paper_doi 10.1021/ic020733f
_journal_volume 42
_journal_year 2003
_chemical_formula_sum 'Cs Gd Hg Se3'
_chemical_formula_weight 727.63
_chemical_name_systematic
;
  ?
;
_space_group_IT_number 63
_symmetry_cell_setting orthorhombic
_symmetry_space_group_name_Hall '-C 2c 2'
_symmetry_space_group_name_H-M 'C m c m'
_atom_sites_solution_hydrogens geom
_atom_sites_solution_primary direct
_atom_sites_solution_secondary difmap
_audit_creation_method SHELXL-97
_cell_angle_alpha 90.00
_cell_angle_beta 90.00
_cell_angle_gamma 90.00
_cell_formula_units_Z 4
_cell_length_a 4.2380(17)
_cell_length_b 15.730(6)
_cell_length_c 11.011(5)
_cell_measurement_temperature 153(2)
_cell_volume 734.0(5)
_computing_cell_refinement 'SMART version 5.054 (Bruker, 2000)'
_computing_data_collection 'SMART version 5.054 (Bruker, 2000)'
_computing_data_reduction 'SAINT-Plus version 6.22 (Bruker, 2000)'
_computing_molecular_graphics 'SHELXTL-97 (Sheldrick, 1997)'
_computing_publication_material 'SHELXTL-97 (Sheldrick, 1997)'
_computing_structure_refinement 'SHELXL-97 (Sheldrick, 1997)'
_computing_structure_solution 'SHELXS-97 (Sheldrick, 1990)'
_diffrn_ambient_temperature 153(2)
_diffrn_measured_fraction_theta_full 0.950
_diffrn_measured_fraction_theta_max 0.950
_diffrn_measurement_device_type 'Bruker Smart 1000 CCD'
_diffrn_measurement_method \w
_diffrn_radiation_monochromator graphite
_diffrn_radiation_source 'fine-focus sealed tube'
_diffrn_radiation_type MoK\a
_diffrn_radiation_wavelength 0.71073
_diffrn_reflns_av_R_equivalents 0.0350
_diffrn_reflns_av_sigmaI/netI 0.0209
_diffrn_reflns_limit_h_max 5
_diffrn_reflns_limit_h_min -5
_diffrn_reflns_limit_k_max 20
_diffrn_reflns_limit_k_min -20
_diffrn_reflns_limit_l_max 14
_diffrn_reflns_limit_l_min -14
_diffrn_reflns_number 4075
_diffrn_reflns_theta_full 28.75
_diffrn_reflns_theta_max 28.75
_diffrn_reflns_theta_min 3.18
_diffrn_standards_decay_% <2
_diffrn_standards_interval_count none
_diffrn_standards_interval_time none
_diffrn_standards_number none
_exptl_absorpt_coefficient_mu 49.486
_exptl_absorpt_correction_T_max 0.41567
_exptl_absorpt_correction_T_min 0.06033
_exptl_absorpt_correction_type numerical
_exptl_absorpt_process_details 'faces indexed'
_exptl_crystal_colour green/brown
_exptl_crystal_density_diffrn 6.584
_exptl_crystal_density_meas ?
_exptl_crystal_density_method 'not measured'
_exptl_crystal_description plate
_exptl_crystal_F_000 1204
_exptl_crystal_size_max 0.228
_exptl_crystal_size_mid 0.046
_exptl_crystal_size_min 0.018
_refine_diff_density_max 1.705
_refine_diff_density_min -1.499
_refine_diff_density_rms 0.361
_refine_ls_extinction_coef 0.00137(12)
_refine_ls_extinction_expression Fc^*^=kFc[1+0.001xFc^2^\l^3^/sin(2\q)]^-1/4^
_refine_ls_extinction_method SHELXL
_refine_ls_goodness_of_fit_ref 0.959
_refine_ls_hydrogen_treatment mixed
_refine_ls_matrix_type full
_refine_ls_number_parameters 24
_refine_ls_number_reflns 537
_refine_ls_number_restraints 0
_refine_ls_restrained_S_all 0.959
_refine_ls_R_factor_all 0.0207
_refine_ls_R_factor_gt 0.0190
_refine_ls_shift/su_max 0.001
_refine_ls_shift/su_mean 0.000
_refine_ls_structure_factor_coef Fsqd
_refine_ls_weighting_details
; calc
  [1.00000+0.00000exp(0.00(sin\q/\l)^2^)]/
    [\s^2^(Fo^2^)+0.0000+0.0000*P+(0.0400P)^2^+0.0000sin\q/\l]
  where P = 1.00000Fo^2^ + 0.00000Fc^2^
;
_refine_ls_weighting_scheme calc
_refine_ls_wR_factor_gt 0.0475
_refine_ls_wR_factor_ref 0.0493
_reflns_number_gt 511
_reflns_number_total 537
_reflns_threshold_expression >2sigma(I)
_cod_data_source_file ic020733f_16.cif
_cod_data_source_block CsGdHgSe3
_cod_depositor_comments
;
The following automatic conversions were performed:

'_exptl_crystal_density_meas' value 'not measured' was changed to '?'
- the value is perceived as not measured.

Automatic conversion script
Id: cif_fix_values 3008 2015-01-20 13:52:24Z robertas 
;
_cod_database_code 4313803

loop_
_symmetry_equiv_pos_as_xyz
'x, y, z'
'-x, -y, z+1/2'
'-x, y, -z+1/2'
'x, -y, -z'
'x+1/2, y+1/2, z'
'-x+1/2, -y+1/2, z+1/2'
'-x+1/2, y+1/2, -z+1/2'
'x+1/2, -y+1/2, -z'
'-x, -y, -z'
'x, y, -z-1/2'
'x, -y, z-1/2'
'-x, y, z'
'-x+1/2, -y+1/2, -z'
'x+1/2, y+1/2, -z-1/2'
'x+1/2, -y+1/2, z-1/2'
'-x+1/2, y+1/2, z'

loop_
_atom_site_label
_atom_site_type_symbol
_atom_site_fract_x
_atom_site_fract_y
_atom_site_fract_z
_atom_site_U_iso_or_equiv
_atom_site_adp_type
_atom_site_occupancy
_atom_site_symmetry_multiplicity
_atom_site_calc_flag
_atom_site_refinement_flags
_atom_site_disorder_assembly
_atom_site_disorder_group
Hg1 Hg 0.0000 0.453953(19) 0.2500 0.01018(14) Uani 1 4 d S . .
Gd1 Gd 0.0000 0.0000 0.0000 0.00705(14) Uani 1 4 d S . .
Cs1 Cs 0.0000 0.74346(3) 0.2500 0.01284(16) Uani 1 4 d S . .
Se1 Se 0.0000 0.37717(3) 0.04396(5) 0.00805(16) Uani 1 2 d S . .
Se2 Se 0.0000 0.06076(5) 0.2500 0.00717(19) Uani 1 4 d S . .

loop_
_atom_site_aniso_label
_atom_site_aniso_U_11
_atom_site_aniso_U_22
_atom_site_aniso_U_33
_atom_site_aniso_U_23
_atom_site_aniso_U_13
_atom_site_aniso_U_12
Hg1 0.0113(2) 0.0139(2) 0.00534(19) 0.000 0.000 0.000
Gd1 0.0069(2) 0.0099(2) 0.0044(2) 0.00016(13) 0.000 0.000
Cs1 0.0118(3) 0.0110(3) 0.0158(3) 0.000 0.000 0.000
Se1 0.0088(3) 0.0093(3) 0.0061(3) -0.0004(2) 0.000 0.000
Se2 0.0076(4) 0.0095(4) 0.0044(4) 0.000 0.000 0.000

loop_
_atom_type_symbol
_atom_type_description
_atom_type_scat_dispersion_real
_atom_type_scat_dispersion_imag
_atom_type_scat_source
Se Se -0.0929 2.2259 'International Tables Vol C Tables 4.2.6.8 and 6.1.1.4'
Cs Cs -0.3680 2.1192 'International Tables Vol C Tables 4.2.6.8 and 6.1.1.4'
Gd Gd -0.1653 3.9035 'International Tables Vol C Tables 4.2.6.8 and 6.1.1.4'
Hg Hg -2.3894 9.2266 'International Tables Vol C Tables 4.2.6.8 and 6.1.1.4'

loop_
_geom_angle_atom_site_label_1
_geom_angle_atom_site_label_2
_geom_angle_atom_site_label_3
_geom_angle
_geom_angle_site_symmetry_1
_geom_angle_site_symmetry_3
_geom_angle_publ_flag
Se1 Hg1 Se1 123.94(4) . 10_556 ?
Se1 Hg1 Se2 106.975(15) . 5 ?
Se1 Hg1 Se2 106.975(15) 10_556 5 ?
Se1 Hg1 Se2 106.975(15) . 5_455 ?
Se1 Hg1 Se2 106.975(15) 10_556 5_455 ?
Se2 Hg1 Se2 103.18(4) 5 5_455 ?
Se1 Hg1 Gd1 141.321(16) . 6 ?
Se1 Hg1 Gd1 53.93(2) 10_556 6 ?
Se2 Hg1 Gd1 53.506(15) 5 6 ?
Se2 Hg1 Gd1 109.94(2) 5_455 6 ?
Se1 Hg1 Gd1 53.93(2) . 5_455 ?
Se1 Hg1 Gd1 141.321(16) 10_556 5_455 ?
Se2 Hg1 Gd1 109.94(2) 5 5_455 ?
Se2 Hg1 Gd1 53.506(15) 5_455 5_455 ?
Gd1 Hg1 Gd1 156.444(15) 6 5_455 ?
Se1 Hg1 Gd1 141.321(16) . 6_455 ?
Se1 Hg1 Gd1 53.93(2) 10_556 6_455 ?
Se2 Hg1 Gd1 109.94(2) 5 6_455 ?
Se2 Hg1 Gd1 53.506(15) 5_455 6_455 ?
Gd1 Hg1 Gd1 73.33(3) 6 6_455 ?
Gd1 Hg1 Gd1 101.74(3) 5_455 6_455 ?
Se1 Hg1 Gd1 53.93(2) . 5 ?
Se1 Hg1 Gd1 141.321(16) 10_556 5 ?
Se2 Hg1 Gd1 53.507(15) 5 5 ?
Se2 Hg1 Gd1 109.94(2) 5_455 5 ?
Gd1 Hg1 Gd1 101.74(3) 6 5 ?
Gd1 Hg1 Gd1 73.33(3) 5_455 5 ?
Gd1 Hg1 Gd1 156.444(15) 6_455 5 ?
Se1 Hg1 Cs1 66.684(17) . 5_445 ?
Se1 Hg1 Cs1 66.684(18) 10_556 5_445 ?
Se2 Hg1 Cs1 161.028(15) 5 5_445 ?
Se2 Hg1 Cs1 95.79(3) 5_455 5_445 ?
Gd1 Hg1 Cs1 119.591(13) 6 5_445 ?
Gd1 Hg1 Cs1 81.376(17) 5_455 5_445 ?
Gd1 Hg1 Cs1 81.376(17) 6_455 5_445 ?
Gd1 Hg1 Cs1 119.591(13) 5 5_445 ?
Se1 Hg1 Cs1 66.684(18) . 5_545 ?
Se1 Hg1 Cs1 66.684(18) 10_556 5_545 ?
Se2 Hg1 Cs1 95.79(3) 5 5_545 ?
Se2 Hg1 Cs1 161.028(15) 5_455 5_545 ?
Gd1 Hg1 Cs1 81.376(17) 6 5_545 ?
Gd1 Hg1 Cs1 119.591(13) 5_455 5_545 ?
Gd1 Hg1 Cs1 119.591(13) 6_455 5_545 ?
Gd1 Hg1 Cs1 81.376(17) 5 5_545 ?
Cs1 Hg1 Cs1 65.24(3) 5_445 5_545 ?
Se1 Hg1 Cs1 118.028(19) . . ?
Se1 Hg1 Cs1 118.028(19) 10_556 . ?
Se2 Hg1 Cs1 51.59(2) 5 . ?
Se2 Hg1 Cs1 51.59(2) 5_455 . ?
Gd1 Hg1 Cs1 78.222(7) 6 . ?
Gd1 Hg1 Cs1 78.222(7) 5_455 . ?
Gd1 Hg1 Cs1 78.222(7) 6_455 . ?
Gd1 Hg1 Cs1 78.222(7) 5 . ?
Cs1 Hg1 Cs1 147.382(15) 5_445 . ?
Cs1 Hg1 Cs1 147.382(16) 5_545 . ?
Se1 Gd1 Se1 180.00(3) 13 5_445 ?
Se1 Gd1 Se1 93.55(4) 13 13_455 ?
Se1 Gd1 Se1 86.45(4) 5_445 13_455 ?
Se1 Gd1 Se1 86.45(4) 13 5_545 ?
Se1 Gd1 Se1 93.55(4) 5_445 5_545 ?
Se1 Gd1 Se1 180.00(3) 13_455 5_545 ?
Se1 Gd1 Se2 93.48(2) 13 9 ?
Se1 Gd1 Se2 86.52(2) 5_445 9 ?
Se1 Gd1 Se2 93.48(2) 13_455 9 ?
Se1 Gd1 Se2 86.52(2) 5_545 9 ?
Se1 Gd1 Se2 86.52(2) 13 . ?
Se1 Gd1 Se2 93.48(2) 5_445 . ?
Se1 Gd1 Se2 86.52(2) 13_455 . ?
Se1 Gd1 Se2 93.48(2) 5_545 . ?
Se2 Gd1 Se2 180.00(3) 9 . ?
Se1 Gd1 Hg1 80.19(2) 13 5_545 ?
Se1 Gd1 Hg1 99.81(2) 5_445 5_545 ?
Se1 Gd1 Hg1 134.412(15) 13_455 5_545 ?
Se1 Gd1 Hg1 45.588(15) 5_545 5_545 ?
Se2 Gd1 Hg1 131.75(2) 9 5_545 ?
Se2 Gd1 Hg1 48.25(2) . 5_545 ?
Se1 Gd1 Hg1 99.81(2) 13 13_455 ?
Se1 Gd1 Hg1 80.19(2) 5_445 13_455 ?
Se1 Gd1 Hg1 45.588(15) 13_455 13_455 ?
Se1 Gd1 Hg1 134.412(15) 5_545 13_455 ?
Se2 Gd1 Hg1 48.25(2) 9 13_455 ?
Se2 Gd1 Hg1 131.75(2) . 13_455 ?
Hg1 Gd1 Hg1 180.000(10) 5_545 13_455 ?
Se1 Gd1 Hg1 45.588(15) 13 13 ?
Se1 Gd1 Hg1 134.412(15) 5_445 13 ?
Se1 Gd1 Hg1 99.81(2) 13_455 13 ?
Se1 Gd1 Hg1 80.19(2) 5_545 13 ?
Se2 Gd1 Hg1 48.25(2) 9 13 ?
Se2 Gd1 Hg1 131.75(2) . 13 ?
Hg1 Gd1 Hg1 106.67(3) 5_545 13 ?
Hg1 Gd1 Hg1 73.33(3) 13_455 13 ?
Se1 Gd1 Hg1 134.412(15) 13 5_445 ?
Se1 Gd1 Hg1 45.588(15) 5_445 5_445 ?
Se1 Gd1 Hg1 80.19(2) 13_455 5_445 ?
Se1 Gd1 Hg1 99.81(2) 5_545 5_445 ?
Se2 Gd1 Hg1 131.75(2) 9 5_445 ?
Se2 Gd1 Hg1 48.25(2) . 5_445 ?
Hg1 Gd1 Hg1 73.33(3) 5_545 5_445 ?
Hg1 Gd1 Hg1 106.67(3) 13_455 5_445 ?
Hg1 Gd1 Hg1 180.000(10) 13 5_445 ?
Se1 Gd1 Cs1 50.013(17) 13 9_565 ?
Se1 Gd1 Cs1 129.987(18) 5_445 9_565 ?
Se1 Gd1 Cs1 50.013(17) 13_455 9_565 ?
Se1 Gd1 Cs1 129.987(17) 5_545 9_565 ?
Se2 Gd1 Cs1 74.85(3) 9 9_565 ?
Se2 Gd1 Cs1 105.15(3) . 9_565 ?
Hg1 Gd1 Cs1 127.283(13) 5_545 9_565 ?
Hg1 Gd1 Cs1 52.717(13) 13_455 9_565 ?
Hg1 Gd1 Cs1 52.717(13) 13 9_565 ?
Hg1 Gd1 Cs1 127.283(13) 5_445 9_565 ?
Se1 Gd1 Cs1 129.987(18) 13 1_545 ?
Se1 Gd1 Cs1 50.013(17) 5_445 1_545 ?
Se1 Gd1 Cs1 129.987(17) 13_455 1_545 ?
Se1 Gd1 Cs1 50.013(17) 5_545 1_545 ?
Se2 Gd1 Cs1 105.15(3) 9 1_545 ?
Se2 Gd1 Cs1 74.85(3) . 1_545 ?
Hg1 Gd1 Cs1 52.717(13) 5_545 1_545 ?
Hg1 Gd1 Cs1 127.283(13) 13_455 1_545 ?
Hg1 Gd1 Cs1 127.283(13) 13 1_545 ?
Hg1 Gd1 Cs1 52.717(13) 5_445 1_545 ?
Cs1 Gd1 Cs1 180.000(7) 9_565 1_545 ?
Se2 Cs1 Se2 72.81(4) 5_455 5 ?
Se2 Cs1 Se1 141.890(17) 5_455 14_556 ?
Se2 Cs1 Se1 96.67(3) 5 14_556 ?
Se2 Cs1 Se1 96.67(3) 5_455 14_456 ?
Se2 Cs1 Se1 141.890(17) 5 14_456 ?
Se1 Cs1 Se1 68.82(3) 14_556 14_456 ?
Se2 Cs1 Se1 96.67(3) 5_455 5_455 ?
Se2 Cs1 Se1 141.890(17) 5 5_455 ?
Se1 Cs1 Se1 111.76(3) 14_556 5_455 ?
Se1 Cs1 Se1 74.46(3) 14_456 5_455 ?
Se2 Cs1 Se1 141.890(17) 5_455 5 ?
Se2 Cs1 Se1 96.67(3) 5 5 ?
Se1 Cs1 Se1 74.46(3) 14_556 5 ?
Se1 Cs1 Se1 111.76(3) 14_456 5 ?
Se1 Cs1 Se1 68.82(3) 5_455 5 ?
Se2 Cs1 Se1 65.980(17) 5_455 9_565 ?
Se2 Cs1 Se1 65.980(17) 5 9_565 ?
Se1 Cs1 Se1 143.670(14) 14_556 9_565 ?
Se1 Cs1 Se1 143.670(15) 14_456 9_565 ?
Se1 Cs1 Se1 76.22(3) 5_455 9_565 ?
Se1 Cs1 Se1 76.22(3) 5 9_565 ?
Se2 Cs1 Se1 65.980(17) 5_455 2_565 ?
Se2 Cs1 Se1 65.980(17) 5 2_565 ?
Se1 Cs1 Se1 76.22(3) 14_556 2_565 ?
Se1 Cs1 Se1 76.22(3) 14_456 2_565 ?
Se1 Cs1 Se1 143.670(15) 5_455 2_565 ?
Se1 Cs1 Se1 143.670(14) 5 2_565 ?
Se1 Cs1 Se1 119.24(4) 9_565 2_565 ?
Se2 Cs1 Hg1 176.215(13) 5_455 5 ?
Se2 Cs1 Hg1 110.98(3) 5 5 ?
Se1 Cs1 Hg1 39.008(16) 14_556 5 ?
Se1 Cs1 Hg1 80.34(3) 14_456 5 ?
Se1 Cs1 Hg1 80.34(3) 5_455 5 ?
Se1 Cs1 Hg1 39.008(16) 5 5 ?
Se1 Cs1 Hg1 115.213(16) 9_565 5 ?
Se1 Cs1 Hg1 115.213(16) 2_565 5 ?
Se2 Cs1 Hg1 110.98(3) 5_455 5_455 ?
Se2 Cs1 Hg1 176.215(13) 5 5_455 ?
Se1 Cs1 Hg1 80.34(3) 14_556 5_455 ?
Se1 Cs1 Hg1 39.008(16) 14_456 5_455 ?
Se1 Cs1 Hg1 39.008(16) 5_455 5_455 ?
Se1 Cs1 Hg1 80.34(3) 5 5_455 ?
Se1 Cs1 Hg1 115.213(16) 9_565 5_455 ?
Se1 Cs1 Hg1 115.213(16) 2_565 5_455 ?
Hg1 Cs1 Hg1 65.24(3) 5 5_455 ?
Se2 Cs1 Cs1 126.403(18) 5_455 1_655 ?
Se2 Cs1 Cs1 53.597(19) 5 1_655 ?
Se1 Cs1 Cs1 55.592(14) 14_556 1_655 ?
Se1 Cs1 Cs1 124.408(14) 14_456 1_655 ?
Se1 Cs1 Cs1 124.408(14) 5_455 1_655 ?
Se1 Cs1 Cs1 55.592(14) 5 1_655 ?
Se1 Cs1 Cs1 90.0 9_565 1_655 ?
Se1 Cs1 Cs1 90.0 2_565 1_655 ?
Hg1 Cs1 Cs1 57.382(15) 5 1_655 ?
Hg1 Cs1 Cs1 122.618(16) 5_455 1_655 ?
Se2 Cs1 Cs1 53.597(19) 5_455 1_455 ?
Se2 Cs1 Cs1 126.403(19) 5 1_455 ?
Se1 Cs1 Cs1 124.408(14) 14_556 1_455 ?
Se1 Cs1 Cs1 55.592(14) 14_456 1_455 ?
Se1 Cs1 Cs1 55.592(14) 5_455 1_455 ?
Se1 Cs1 Cs1 124.408(14) 5 1_455 ?
Se1 Cs1 Cs1 90.0 9_565 1_455 ?
Se1 Cs1 Cs1 90.0 2_565 1_455 ?
Hg1 Cs1 Cs1 122.618(15) 5 1_455 ?
Hg1 Cs1 Cs1 57.383(15) 5_455 1_455 ?
Cs1 Cs1 Cs1 180.00(3) 1_655 1_455 ?
Hg1 Se1 Gd1 80.49(2) . 5 ?
Hg1 Se1 Gd1 80.49(2) . 5_455 ?
Gd1 Se1 Gd1 93.55(4) 5 5_455 ?
Hg1 Se1 Cs1 74.31(3) . 5_545 ?
Gd1 Se1 Cs1 93.53(3) 5 5_545 ?
Gd1 Se1 Cs1 152.26(2) 5_455 5_545 ?
Hg1 Se1 Cs1 74.31(3) . 5_445 ?
Gd1 Se1 Cs1 152.26(2) 5 5_445 ?
Gd1 Se1 Cs1 93.53(3) 5_455 5_445 ?
Cs1 Se1 Cs1 68.82(3) 5_545 5_445 ?
Hg1 Se1 Cs1 177.65(2) . 9_565 ?
Gd1 Se1 Cs1 101.10(2) 5 9_565 ?
Gd1 Se1 Cs1 101.10(2) 5_455 9_565 ?
Cs1 Se1 Cs1 103.78(3) 5_545 9_565 ?
Cs1 Se1 Cs1 103.78(3) 5_445 9_565 ?
Hg1 Se2 Hg1 103.18(4) 5_445 5_545 ?
Hg1 Se2 Gd1 78.242(16) 5_445 . ?
Hg1 Se2 Gd1 78.242(16) 5_545 . ?
Hg1 Se2 Gd1 78.242(16) 5_445 2 ?
Hg1 Se2 Gd1 78.242(16) 5_545 2 ?
Gd1 Se2 Gd1 141.70(4) . 2 ?
Hg1 Se2 Cs1 164.81(2) 5_445 5_545 ?
Hg1 Se2 Cs1 92.01(3) 5_545 5_545 ?
Gd1 Se2 Cs1 105.307(14) . 5_545 ?
Gd1 Se2 Cs1 105.307(14) 2 5_545 ?
Hg1 Se2 Cs1 92.01(3) 5_445 5_445 ?
Hg1 Se2 Cs1 164.81(2) 5_545 5_445 ?
Gd1 Se2 Cs1 105.307(14) . 5_445 ?
Gd1 Se2 Cs1 105.307(14) 2 5_445 ?
Cs1 Se2 Cs1 72.81(4) 5_545 5_445 ?

loop_
_geom_bond_atom_site_label_1
_geom_bond_atom_site_label_2
_geom_bond_distance
_geom_bond_site_symmetry_2
_geom_bond_publ_flag
Hg1 Se1 2.5702(10) . ?
Hg1 Se1 2.5702(10) 10_556 ?
Hg1 Se2 2.7042(10) 5 ?
Hg1 Se2 2.7042(10) 5_455 ?
Hg1 Gd1 3.5485(10) 6 ?
Hg1 Gd1 3.5485(10) 5_455 ?
Hg1 Gd1 3.5485(10) 6_455 ?
Hg1 Gd1 3.5485(10) 5 ?
Hg1 Cs1 3.9311(13) 5_445 ?
Hg1 Cs1 3.9311(13) 5_545 ?
Hg1 Cs1 4.5539(19) . ?
Gd1 Se1 2.9081(9) 13 ?
Gd1 Se1 2.9081(9) 5_445 ?
Gd1 Se1 2.9081(9) 13_455 ?
Gd1 Se1 2.9081(9) 5_545 ?
Gd1 Se2 2.9139(11) 9 ?
Gd1 Se2 2.9139(11) . ?
Gd1 Hg1 3.5485(10) 5_545 ?
Gd1 Hg1 3.5485(10) 13_455 ?
Gd1 Hg1 3.5485(10) 13 ?
Gd1 Hg1 3.5485(10) 5_445 ?
Gd1 Cs1 4.8849(15) 9_565 ?
Gd1 Cs1 4.8849(15) 1_545 ?
Cs1 Se2 3.5706(14) 5_455 ?
Cs1 Se2 3.5706(14) 5 ?
Cs1 Se1 3.7499(10) 14_556 ?
Cs1 Se1 3.7499(10) 14_456 ?
Cs1 Se1 3.7499(10) 5_455 ?
Cs1 Se1 3.7499(10) 5 ?
Cs1 Se1 3.7519(13) 9_565 ?
Cs1 Se1 3.7519(14) 2_565 ?
Cs1 Hg1 3.9311(13) 5 ?
Cs1 Hg1 3.9311(13) 5_455 ?
Cs1 Cs1 4.2380(17) 1_655 ?
Cs1 Cs1 4.2380(17) 1_455 ?
Se1 Gd1 2.9081(9) 5 ?
Se1 Gd1 2.9081(9) 5_455 ?
Se1 Cs1 3.7499(10) 5_545 ?
Se1 Cs1 3.7499(10) 5_445 ?
Se1 Cs1 3.7519(13) 9_565 ?
Se2 Hg1 2.7042(10) 5_445 ?
Se2 Hg1 2.7042(10) 5_545 ?
Se2 Gd1 2.9139(11) 2 ?
Se2 Cs1 3.5706(14) 5_545 ?
Se2 Cs1 3.5706(14) 5_445 ?
